data_4120085
loop_
_publ_author_name
'S\'ebastien Bivaud'
'S\'ebastien Goeb'
'Vincent Crou\'e'
'Paul I. Dron'
'Magali Allain'
'Marc Sall\'e'

_publ_contact_author_address
;
MOLTECH ANJOU UMR CNRS 6200
2, bd Lavoisier
49045 Angers cedex
France
 
;
_publ_contact_author_email magali.allain@univ-angers.fr
_publ_contact_author_fax 33(0)241735405
_publ_contact_author_name 'ALLAIN, Magali'
_publ_contact_author_phone 33(0)241735368
_publ_section_title
;
 Self-Assembled Containers Based on Extended Tetrathiafulvalene
;
_journal_name_full 'Journal of the American Chemical Society'
_journal_page_first 10018
_journal_page_last 10021
_journal_paper_doi 10.1021/ja404072w
_journal_volume 135
_journal_year 2013
_chemical_formula_moiety 'C216 H160 Fe4 N8 O68 P8 Pt4 S8'
_chemical_formula_sum 'C216 H160 Fe4 N8 O68 P8 Pt4 S8'
_chemical_formula_weight 5463.52
_space_group_IT_number 14
_symmetry_cell_setting monoclinic
_symmetry_space_group_name_Hall '-P 2yn'
_symmetry_space_group_name_H-M 'P 1 21/n 1'
_atom_sites_solution_hydrogens geom
_atom_sites_solution_primary direct
_atom_sites_solution_secondary difmap
_audit_conform_dict_location ftp://ftp.iucr.org/pub/cif_core.dic
_audit_conform_dict_name cif_core.dic
_audit_conform_dict_version 2.3
_audit_creation_date 2012-10-11
_audit_creation_method 'WinGX routine CIF_UPDATE'
_cell_angle_alpha 90
_cell_angle_beta 109.59(2)
_cell_angle_gamma 90
_cell_formula_units_Z 2
_cell_length_a 20.050(7)
_cell_length_b 23.801(1)
_cell_length_c 29.706(5)
_cell_measurement_reflns_used 10321
_cell_measurement_temperature 180(2)
_cell_measurement_theta_max 26
_cell_measurement_theta_min 2.76
_cell_volume 13355(5)
_computing_cell_refinement 'Dirax/lsq (Duisenberg & Schreurs, 1989-2000)'
_computing_data_collection 'Collect (Nonius BV, 1997-2000)'
_computing_data_reduction 'EvalCCD (Duisenberg & Schreurs 1990-2000)'
_computing_molecular_graphics 'DIAMOND 3.2i (Crystal Impact GbR 2005)'
_computing_publication_material 'WinGX publication routines (Farrugia, 1999)'
_computing_structure_refinement 'SHELXL-97 (Sheldrick, 1997)'
_computing_structure_solution 'SHELXS-97 (Sheldrick, 1997)'
_diffrn_ambient_temperature 180(2)
_diffrn_detector_area_resol_mean 9
_diffrn_measured_fraction_theta_full 0.933
_diffrn_measured_fraction_theta_max 0.922
_diffrn_measurement_device_type KappaCCD
_diffrn_measurement_method CCD
_diffrn_radiation_monochromator 'horizontally mounted graphite crystal'
_diffrn_radiation_probe x-ray
_diffrn_radiation_type MoK\a
_diffrn_radiation_wavelength 0.71073
_diffrn_reflns_av_R_equivalents 0.2773
_diffrn_reflns_limit_h_max 23
_diffrn_reflns_limit_h_min -24
_diffrn_reflns_limit_k_max 28
_diffrn_reflns_limit_k_min -29
_diffrn_reflns_limit_l_max 36
_diffrn_reflns_limit_l_min -36
_diffrn_reflns_number 76795
_diffrn_reflns_theta_full 25
_diffrn_reflns_theta_max 26
_diffrn_reflns_theta_min 2.76
_exptl_absorpt_coefficient_mu 2.481
_exptl_absorpt_correction_T_max 0.862
_exptl_absorpt_correction_T_min 0.507
_exptl_absorpt_correction_type multi-scan
_exptl_absorpt_process_details
;
 '(SADABS (Sheldrick, Bruker, 2008))'
;
_exptl_crystal_colour orange
_exptl_crystal_density_diffrn 1.359
_exptl_crystal_description prism
_exptl_crystal_F_000 5440
_exptl_crystal_size_max 0.19
_exptl_crystal_size_mid 0.1
_exptl_crystal_size_min 0.06
_refine_diff_density_max 4.326
_refine_diff_density_min -1.614
_refine_ls_extinction_method none
_refine_ls_goodness_of_fit_ref 1.151
_refine_ls_hydrogen_treatment constr
_refine_ls_matrix_type full
_refine_ls_number_parameters 693
_refine_ls_number_reflns 24216
_refine_ls_number_restraints 0
_refine_ls_restrained_S_all 1.151
_refine_ls_R_factor_all 0.4583
_refine_ls_R_factor_gt 0.1559
_refine_ls_shift/su_max 0.001
_refine_ls_structure_factor_coef Fsqd
_refine_ls_weighting_details 'calc w=1/[\s^2^(Fo^2^)+(0.2000P)^2^+0.0000P] where P=(Fo^2^+2Fc^2^)/3'
_refine_ls_weighting_scheme calc
_refine_ls_wR_factor_gt 0.349
_refine_ls_wR_factor_ref 0.5275
_reflns_number_gt 5178
_reflns_number_total 24216
_reflns_threshold_expression >2sigma(I)
_cod_data_source_file ja404072w_si_004.cif
_cod_data_source_block nanny
_cod_database_code 4120085

loop_
_symmetry_equiv_pos_as_xyz
'x, y, z'
'-x+1/2, y+1/2, -z+1/2'
'-x, -y, -z'
'x-1/2, -y-1/2, z-1/2'

loop_
_atom_site_label
_atom_site_type_symbol
_atom_site_fract_x
_atom_site_fract_y
_atom_site_fract_z
_atom_site_U_iso_or_equiv
_atom_site_adp_type
_atom_site_occupancy
_atom_site_calc_flag
_atom_site_refinement_flags
C1 C 0.8458(17) 0.2631(11) 0.9367(10) 0.042(8) Uiso 1 d .
C2 C 0.903(2) 0.2071(14) 0.8821(12) 0.064(10) Uiso 1 d .
C3 C 0.961(2) 0.2260(17) 0.9172(14) 0.089(13) Uiso 1 d .
C4 C 0.9088(18) 0.1630(13) 0.8503(11) 0.055(9) Uiso 1 d .
C5 C 0.873(2) 0.1027(15) 0.8487(13) 0.078(11) Uiso 1 d .
H5 H 0.8522 0.0933 0.8712 0.093 Uiso 1 calc R
C6 C 0.8742(19) 0.0699(15) 0.8189(12) 0.066(10) Uiso 1 d .
H6 H 0.8485 0.0369 0.8173 0.079 Uiso 1 calc R
C7 C 0.943(2) 0.1642(15) 0.8194(12) 0.070(11) Uiso 1 d .
H7 H 0.9695 0.1964 0.8195 0.084 Uiso 1 calc R
C8 C 0.945(2) 0.1213(15) 0.7857(12) 0.071(11) Uiso 1 d .
H8 H 0.969 0.1249 0.7642 0.086 Uiso 1 calc R
C9 C 1.0408(17) 0.2190(12) 0.9282(10) 0.045(8) Uiso 1 d .
C10 C 1.075(2) 0.1983(14) 0.9774(12) 0.071(11) Uiso 1 d .
H10 H 1.0512 0.1907 0.9989 0.086 Uiso 1 calc R
C11 C 1.1470(19) 0.1917(12) 0.9868(11) 0.055(9) Uiso 1 d .
H11 H 1.1733 0.1775 1.0167 0.066 Uiso 1 calc R
C12 C 1.0727(19) 0.2291(13) 0.8994(12) 0.060(9) Uiso 1 d .
H12 H 1.0487 0.242 0.8687 0.072 Uiso 1 calc R
C13 C 1.1463(18) 0.2203(12) 0.9153(11) 0.054(9) Uiso 1 d .
H13 H 1.1702 0.227 0.8938 0.065 Uiso 1 calc R
C14 C 0.8053(18) 0.2718(13) 0.9606(11) 0.053(9) Uiso 1 d .
C15 C 0.7301(18) 0.2501(13) 0.9450(11) 0.057(9) Uiso 1 d .
C16 C 0.6859(17) 0.2619(12) 0.8968(10) 0.048(8) Uiso 1 d .
H16 H 0.7048 0.282 0.8771 0.058 Uiso 1 calc R
C17 C 0.618(2) 0.2448(15) 0.8791(14) 0.080(12) Uiso 1 d .
H17 H 0.5916 0.2485 0.8468 0.096 Uiso 1 calc R
C18 C 0.590(2) 0.2222(15) 0.9099(13) 0.078(11) Uiso 1 d .
H18 H 0.5412 0.2175 0.8989 0.093 Uiso 1 calc R
C19 C 0.628(2) 0.2038(14) 0.9595(12) 0.068(10) Uiso 1 d .
H19 H 0.6085 0.1833 0.9789 0.082 Uiso 1 calc R
C20 C 0.7028(17) 0.2246(12) 0.9726(10) 0.049(8) Uiso 1 d .
C21 C 0.7363(18) 0.2228(13) 1.0248(11) 0.054(9) Uiso 1 d .
C22 C 0.7961(16) 0.2656(12) 1.0444(10) 0.042(8) Uiso 1 d .
C23 C 0.822(2) 0.2842(17) 1.0878(15) 0.094(13) Uiso 1 d .
H23 H 0.8094 0.2643 1.1107 0.113 Uiso 1 calc R
C24 C 0.865(2) 0.3293(15) 1.1040(14) 0.077(11) Uiso 1 d .
H24 H 0.874 0.3424 1.1349 0.092 Uiso 1 calc R
C25 C 0.893(2) 0.3529(16) 1.0780(13) 0.078(11) Uiso 1 d .
H25 H 0.9276 0.3803 1.09 0.094 Uiso 1 calc R
C26 C 0.8716(19) 0.3375(14) 1.0298(12) 0.064(10) Uiso 1 d .
H26 H 0.8879 0.357 1.0084 0.077 Uiso 1 calc R
C27 C 0.827(3) 0.2942(18) 1.0152(15) 0.099(14) Uiso 1 d .
C28 C 0.7573(16) 0.1717(11) 1.0505(9) 0.042(8) Uiso 1 d .
C29 C 0.764(2) 0.0611(15) 1.0701(13) 0.076(11) Uiso 1 d .
C30 C 0.8214(18) 0.0866(13) 1.1048(11) 0.055(9) Uiso 1 d .
C31 C 0.7522(19) 0.0026(13) 1.0600(11) 0.059(9) Uiso 1 d .
C32 C 0.7486(18) -0.0182(14) 1.0130(11) 0.059(9) Uiso 1 d .
H32 H 0.7576 0.0067 0.9916 0.071 Uiso 1 calc R
C33 C 0.732(2) -0.0729(16) 0.9991(14) 0.085(12) Uiso 1 d .
H33 H 0.7251 -0.0839 0.9678 0.102 Uiso 1 calc R
C34 C 0.7420(16) -0.0366(12) 1.0925(11) 0.049(8) Uiso 1 d .
H34 H 0.7411 -0.0258 1.1224 0.059 Uiso 1 calc R
C35 C 0.733(2) -0.0963(16) 1.0767(13) 0.081(12) Uiso 1 d .
H35 H 0.7306 -0.1237 1.0986 0.098 Uiso 1 calc R
C36 C 0.8854(19) 0.0594(13) 1.1419(11) 0.057(9) Uiso 1 d .
C37 C 0.9478(19) 0.0709(14) 1.1437(11) 0.060(9) Uiso 1 d .
H37 H 0.9548 0.0952 1.1211 0.072 Uiso 1 calc R
C38 C 1.0003(19) 0.0504(13) 1.1750(11) 0.059(9) Uiso 1 d .
H38 H 1.0445 0.0601 1.1737 0.071 Uiso 1 calc R
C39 C 0.878(2) 0.0246(13) 1.1792(11) 0.062(10) Uiso 1 d .
H39 H 0.8342 0.0159 1.1812 0.075 Uiso 1 calc R
C40 C 0.941(2) 0.0042(16) 1.2123(14) 0.084(12) Uiso 1 d .
H40 H 0.938 -0.019 1.2368 0.101 Uiso 1 calc R
C41 C 0.843(2) -0.0818(14) 0.6410(12) 0.064(10) Uiso 1 d .
C42 C 0.842(2) -0.0931(15) 0.5976(13) 0.080(11) Uiso 1 d .
H42 H 0.8811 -0.094 0.5876 0.096 Uiso 1 calc R
C43 C 0.7635(18) -0.1047(12) 0.5652(11) 0.052(9) Uiso 1 d .
H43 H 0.7481 -0.1139 0.5329 0.062 Uiso 1 calc R
C44 C 0.723(2) -0.0992(14) 0.5919(12) 0.070(10) Uiso 1 d .
H44 H 0.6746 -0.1032 0.5829 0.083 Uiso 1 calc R
C45 C 0.7731(18) -0.0856(13) 0.6387(11) 0.057(9) Uiso 1 d .
H45 H 0.759 -0.0798 0.6651 0.068 Uiso 1 calc R
C46 C 0.7847(19) 0.0526(13) 0.6255(12) 0.061(9) Uiso 1 d .
C47 C 0.7156(19) 0.0437(12) 0.5882(11) 0.056(9) Uiso 1 d .
H47 H 0.6724 0.0431 0.5934 0.068 Uiso 1 calc R
C48 C 0.724(3) 0.0365(17) 0.5460(16) 0.099(14) Uiso 1 d .
H48 H 0.6868 0.0301 0.5175 0.119 Uiso 1 calc R
C49 C 0.797(2) 0.0400(14) 0.5502(13) 0.075(11) Uiso 1 d .
H49 H 0.8168 0.0379 0.5263 0.091 Uiso 1 calc R
C50 C 0.829(2) 0.0473(13) 0.5984(12) 0.069(10) Uiso 1 d .
H50 H 0.8785 0.0487 0.6122 0.083 Uiso 1 calc R
C51 C 0.942(2) -0.1219(17) 0.7246(14) 0.090(13) Uiso 1 d .
C52 C 1.019(2) -0.1365(16) 0.7414(13) 0.081(12) Uiso 1 d .
H52 H 1.0525 -0.1154 0.7339 0.097 Uiso 1 calc R
C53 C 1.034(3) -0.1822(17) 0.7679(14) 0.093(13) Uiso 1 d .
H53 H 1.0817 -0.1904 0.7819 0.112 Uiso 1 calc R
C54 C 0.987(3) -0.220(2) 0.7774(15) 0.107(15) Uiso 1 d .
H54 H 1.0041 -0.2526 0.794 0.129 Uiso 1 calc R
C55 C 0.911(3) -0.2082(18) 0.7618(15) 0.101(14) Uiso 1 d .
H55 H 0.8768 -0.231 0.7676 0.122 Uiso 1 calc R
C56 C 0.896(3) -0.1553(18) 0.7356(14) 0.099(14) Uiso 1 d .
H56 H 0.8495 -0.1432 0.7252 0.119 Uiso 1 calc R
C57 C 0.9883(16) -0.0432(12) 0.6658(9) 0.040(7) Uiso 1 d .
C58 C 1.015(2) -0.0950(16) 0.6442(13) 0.083(12) Uiso 1 d .
H58 H 0.9989 -0.1315 0.6448 0.099 Uiso 1 calc R
C59 C 1.068(2) -0.0799(17) 0.6232(13) 0.084(12) Uiso 1 d .
H59 H 1.0836 -0.1069 0.6062 0.101 Uiso 1 calc R
C60 C 1.093(3) -0.034(2) 0.6271(15) 0.105(15) Uiso 1 d .
H60 H 1.1305 -0.0279 0.6158 0.126 Uiso 1 calc R
C61 C 1.072(3) 0.007(2) 0.6459(15) 0.106(15) Uiso 1 d .
H61 H 1.0959 0.0406 0.6476 0.127 Uiso 1 calc R
C62 C 1.015(2) 0.0072(16) 0.6646(13) 0.079(11) Uiso 1 d .
H62 H 0.998 0.0396 0.6749 0.095 Uiso 1 calc R
C63 C 0.729(2) 0.0388(14) 0.7021(12) 0.063(10) Uiso 1 d .
C64 C 0.730(2) -0.0086(14) 0.7318(12) 0.071(11) Uiso 1 d .
H64 H 0.7719 -0.0293 0.7444 0.085 Uiso 1 calc R
C65 C 0.671(2) -0.0238(17) 0.7421(14) 0.088(12) Uiso 1 d .
H65 H 0.6714 -0.0545 0.7616 0.106 Uiso 1 calc R
C66 C 0.608(3) 0.009(2) 0.7221(17) 0.123(17) Uiso 1 d .
H66 H 0.5695 0.0035 0.7319 0.147 Uiso 1 calc R
C67 C 0.607(3) 0.0458(17) 0.6898(15) 0.091(13) Uiso 1 d .
H67 H 0.5635 0.0596 0.6702 0.109 Uiso 1 calc R
C68 C 0.664(2) 0.0639(16) 0.6842(13) 0.078(11) Uiso 1 d .
H68 H 0.6606 0.0967 0.6666 0.093 Uiso 1 calc R
C69 C 0.8148(18) 0.1309(12) 0.6994(11) 0.052(9) Uiso 1 d .
C70 C 0.862(2) 0.1576(15) 0.6796(12) 0.073(11) Uiso 1 d .
H70 H 0.886 0.1393 0.6618 0.088 Uiso 1 calc R
C71 C 0.869(2) 0.2213(15) 0.6916(12) 0.074(11) Uiso 1 d .
H71 H 0.8958 0.2434 0.6786 0.088 Uiso 1 calc R
C72 C 0.839(2) 0.2445(17) 0.7177(14) 0.089(13) Uiso 1 d .
H72 H 0.8504 0.2816 0.7269 0.107 Uiso 1 calc R
C73 C 0.788(2) 0.2150(17) 0.7342(14) 0.091(13) Uiso 1 d .
H73 H 0.7604 0.235 0.7483 0.109 Uiso 1 calc R
C74 C 0.780(2) 0.1590(16) 0.7289(12) 0.079(11) Uiso 1 d .
H74 H 0.7536 0.139 0.7438 0.095 Uiso 1 calc R
C75 C 1.3845(19) 0.3210(13) 1.0313(12) 0.060(9) Uiso 1 d .
C76 C 1.408(2) 0.3789(14) 1.0176(12) 0.068(10) Uiso 1 d .
H76 H 1.3896 0.4026 0.9914 0.081 Uiso 1 calc R
C77 C 1.467(3) 0.382(2) 1.0608(19) 0.136(19) Uiso 1 d .
H77 H 1.5016 0.4095 1.0646 0.164 Uiso 1 calc R
C78 C 1.473(2) 0.3479(15) 1.0925(14) 0.078(11) Uiso 1 d .
H78 H 1.5063 0.3477 1.1231 0.094 Uiso 1 calc R
C79 C 1.415(3) 0.307(2) 1.0719(16) 0.111(16) Uiso 1 d .
H79 H 1.4039 0.2761 1.0875 0.134 Uiso 1 calc R
C80 C 1.476(2) 0.2341(16) 1.0106(14) 0.087(12) Uiso 1 d .
C81 C 1.469(2) 0.2744(16) 0.9702(13) 0.080(12) Uiso 1 d .
H81 H 1.4317 0.277 0.9412 0.096 Uiso 1 calc R
C82 C 1.526(3) 0.3052(19) 0.9853(17) 0.112(15) Uiso 1 d .
H82 H 1.5387 0.3347 0.969 0.134 Uiso 1 calc R
C83 C 1.568(4) 0.284(3) 1.033(2) 0.18(3) Uiso 1 d .
H83 H 1.6097 0.3014 1.0518 0.211 Uiso 1 calc R
C84 C 1.543(2) 0.2388(17) 1.0487(15) 0.090(13) Uiso 1 d .
H84 H 1.563 0.217 1.0758 0.108 Uiso 1 calc R
C85 C 1.283(2) 0.3227(19) 0.9292(16) 0.100(14) Uiso 1 d .
C86 C 1.284(2) 0.2944(17) 0.8951(13) 0.080(12) Uiso 1 d .
H86 H 1.2929 0.256 0.8984 0.095 Uiso 1 calc R
C87 C 1.271(2) 0.3208(16) 0.8515(13) 0.077(11) Uiso 1 d .
H87 H 1.2755 0.3006 0.8257 0.093 Uiso 1 calc R
C88 C 1.254(3) 0.373(3) 0.846(2) 0.15(2) Uiso 1 d .
H88 H 1.2444 0.3913 0.817 0.182 Uiso 1 calc R
C89 C 1.250(3) 0.402(2) 0.8864(19) 0.131(18) Uiso 1 d .
H89 H 1.2374 0.4396 0.883 0.157 Uiso 1 calc R
C90 C 1.264(2) 0.3796(18) 0.9273(16) 0.094(13) Uiso 1 d .
H90 H 1.2611 0.3992 0.9537 0.113 Uiso 1 calc R
C91 C 1.2320(19) 0.3114(13) 1.0137(11) 0.057(9) Uiso 1 d .
C92 C 1.166(2) 0.3288(13) 0.9853(12) 0.063(10) Uiso 1 d .
H92 H 1.1578 0.3286 0.9525 0.075 Uiso 1 calc R
C93 C 1.114(2) 0.3457(14) 0.9993(13) 0.072(11) Uiso 1 d .
H93 H 1.0749 0.3631 0.9778 0.086 Uiso 1 calc R
C94 C 1.118(2) 0.3373(17) 1.0467(15) 0.095(13) Uiso 1 d .
H94 H 1.0805 0.3475 1.0569 0.114 Uiso 1 calc R
C95 C 1.184(3) 0.3115(18) 1.0805(17) 0.106(15) Uiso 1 d .
H95 H 1.1887 0.3032 1.112 0.128 Uiso 1 calc R
C96 C 1.235(2) 0.3012(14) 1.0622(12) 0.071(11) Uiso 1 d .
H96 H 1.2772 0.2861 1.0828 0.085 Uiso 1 calc R
C97 C 1.439(2) 0.1506(15) 1.0666(13) 0.075(11) Uiso 1 d .
C98 C 1.515(3) 0.1284(19) 1.0873(18) 0.119(16) Uiso 1 d .
H98 H 1.549 0.1308 1.0726 0.143 Uiso 1 calc R
C99 C 1.524(3) 0.106(2) 1.1285(18) 0.117(16) Uiso 1 d .
H99 H 1.5667 0.0863 1.139 0.14 Uiso 1 calc R
C100 C 1.494(3) 0.102(2) 1.158(2) 0.14(2) Uiso 1 d .
H100 H 1.5097 0.0831 1.1872 0.171 Uiso 1 calc R
C101 C 1.424(3) 0.134(2) 1.1361(18) 0.119(17) Uiso 1 d .
H101 H 1.3967 0.1365 1.1559 0.143 Uiso 1 calc R
C102 C 1.397(3) 0.1575(19) 1.0950(17) 0.109(15) Uiso 1 d .
H102 H 1.3537 0.1768 1.0855 0.131 Uiso 1 calc R
C103 C 1.4259(17) 0.1198(13) 0.9740(10) 0.051(8) Uiso 1 d .
C104 C 1.427(2) 0.0699(18) 0.9861(15) 0.093(13) Uiso 1 d .
H104 H 1.4256 0.0642 1.0167 0.112 Uiso 1 calc R
C105 C 1.430(3) 0.021(3) 0.961(2) 0.16(2) Uiso 1 d .
H105 H 1.435 -0.0157 0.9729 0.191 Uiso 1 calc R
C106 C 1.423(3) 0.036(3) 0.912(2) 0.16(2) Uiso 1 d .
H106 H 1.4068 0.0074 0.8897 0.186 Uiso 1 calc R
C107 C 1.439(3) 0.090(2) 0.8927(18) 0.126(17) Uiso 1 d .
H107 H 1.4519 0.0954 0.8658 0.152 Uiso 1 calc R
C108 C 1.429(3) 0.138(2) 0.9272(17) 0.120(17) Uiso 1 d .
H108 H 1.4247 0.1756 0.9183 0.144 Uiso 1 calc R
N1 N 0.9064(18) 0.0749(13) 0.7887(11) 0.081(9) Uiso 1 d .
N2 N 1.1821(15) 0.2038(10) 0.9571(9) 0.058(7) Uiso 1 d .
N3 N 0.7273(15) -0.1119(11) 1.0334(9) 0.061(8) Uiso 1 d .
N4 N 0.9996(16) 0.0161(11) 1.2101(9) 0.062(8) Uiso 1 d .
O1 O 1.1519(10) 0.0873(7) 1.1061(5) 0.021(4) Uiso 1 d .
O2 O 0.6892(14) 0.0202(10) 1.2243(8) 0.078(7) Uiso 1 d .
O3 O 0.938(2) -0.0654(15) 1.0820(13) 0.151(13) Uiso 1 d .
O4 O 1.078(2) 0.3022(17) 1.1493(15) 0.179(16) Uiso 1 d .
O5 O 1.099(2) 0.1703(16) 0.7448(14) 0.150(13) Uiso 1 d .
O6 O 1.049(2) 0.1229(15) 0.7211(13) 0.150(13) Uiso 1 d .
O7 O 0.577(5) -0.139(3) 0.665(3) 0.34(4) Uiso 1 d .
O8 O 0.511(2) -0.0044(17) 0.5308(12) 0.141(13) Uiso 1 d .
O9 O 0.546(3) -0.0578(19) 0.5453(16) 0.190(17) Uiso 1 d .
O10 O 1.014(3) 0.2328(19) 1.0971(16) 0.200(18) Uiso 1 d .
O11 O 1.172(4) 0.158(3) 1.155(2) 0.28(3) Uiso 1 d .
O12 O 0.511(3) -0.1652(19) 0.7068(17) 0.195(17) Uiso 1 d .
O13 O 1.152(2) 0.0471(18) 1.1380(15) 0.182(16) Uiso 1 d .
O14 O 0.717(4) 0.003(3) 1.184(3) 0.30(3) Uiso 1 d .
O15 O 1.133(3) 0.126(2) 0.820(2) 0.24(2) Uiso 1 d .
O16 O 1.212(3) 0.189(2) 1.1097(19) 0.24(2) Uiso 1 d .
O17 O 0.403(3) 0.234(2) 0.8192(19) 0.24(2) Uiso 1 d .
O18 O 1.096(4) 0.204(3) 0.788(3) 0.33(4) Uiso 1 d .
O19 O 1.090(3) 0.114(2) 1.0873(18) 0.22(2) Uiso 1 d .
O20 O 1.254(3) 0.127(2) 1.1670(17) 0.21(2) Uiso 1 d .
O21 O 0.684(4) -0.157(2) 0.693(2) 0.27(3) Uiso 1 d .
O22 O 1.107(4) -0.107(3) 1.002(2) 0.27(3) Uiso 1 d .
O23 O 0.837(3) -0.061(2) 0.4631(17) 0.22(2) Uiso 1 d .
O24 O 1.185(3) 0.080(2) 1.0874(17) 0.200(19) Uiso 1 d .
O25 O 0.629(3) 0.088(2) 0.8400(17) 0.22(2) Uiso 1 d .
O26 O 0.532(3) 0.047(2) 0.555(2) 0.25(2) Uiso 1 d .
O27 O 0.727(4) 0.222(3) 1.186(3) 0.32(3) Uiso 1 d .
O28 O 0.440(4) -0.009(2) 0.532(2) 0.26(3) Uiso 1 d .
O29 O 1.231(3) 0.179(2) 0.8224(18) 0.22(2) Uiso 1 d .
O30 O 0.572(3) -0.124(2) 0.7463(19) 0.24(2) Uiso 1 d .
O31 O 1.029(4) -0.103(3) 1.042(3) 0.33(3) Uiso 1 d .
O32 O 0.910(7) 0.021(4) 1.029(4) 0.47(6) Uiso 1 d .
O33 O 0.650(4) 0.143(3) 0.801(3) 0.32(3) Uiso 1 d .
O34 O 1.193(5) 0.106(4) 0.793(3) 0.37(4) Uiso 1 d .
P1 P 0.9179(6) -0.0593(4) 0.6876(3) 0.069(3) Uani 1 d .
P2 P 0.8056(6) 0.0570(4) 0.6882(3) 0.074(3) Uani 1 d .
P3 P 1.2981(6) 0.2924(4) 0.9909(3) 0.073(3) Uani 1 d .
P4 P 1.4135(6) 0.1776(4) 1.0071(3) 0.077(3) Uani 1 d .
Fe1 Fe 0.7798(3) -0.02342(19) 0.59311(17) 0.0730(18) Uani 1 d .
Fe2 Fe 1.4738(3) 0.3089(3) 1.0313(2) 0.087(2) Uani 1 d .
Pt1 Pt 0.90621(8) 0.01343(5) 0.73651(5) 0.0610(6) Uani 1 d .
Pt2 Pt 1.29409(8) 0.19680(6) 0.98142(5) 0.0694(6) Uani 1 d .
S1 S 0.8196(5) 0.2288(4) 0.8799(3) 0.069(3) Uani 1 d .
S2 S 0.9385(5) 0.2781(4) 0.9571(3) 0.072(3) Uani 1 d .
S3 S 0.7053(6) 0.1100(4) 1.0317(3) 0.079(3) Uani 1 d .
S4 S 0.8194(6) 0.1617(4) 1.1079(3) 0.084(4) Uani 1 d .

loop_
_atom_site_aniso_label
_atom_site_aniso_U_11
_atom_site_aniso_U_22
_atom_site_aniso_U_33
_atom_site_aniso_U_23
_atom_site_aniso_U_13
_atom_site_aniso_U_12
P1 0.072(8) 0.051(6) 0.060(6) 0.002(4) -0.009(5) 0.015(5)
P2 0.077(8) 0.043(5) 0.071(6) -0.004(5) -0.017(5) 0.005(5)
P3 0.064(7) 0.075(7) 0.062(6) -0.010(5) -0.001(5) -0.031(6)
P4 0.066(8) 0.076(7) 0.065(6) -0.016(5) -0.008(5) 0.013(6)
Fe1 0.073(4) 0.046(3) 0.064(3) -0.005(2) -0.024(3) 0.006(3)
Fe2 0.055(4) 0.100(4) 0.089(4) -0.034(3) 0.000(3) -0.023(3)
Pt1 0.0630(11) 0.0466(8) 0.0520(8) 0.0006(6) -0.0092(7) -0.0010(7)
Pt2 0.0606(11) 0.0751(11) 0.0537(9) -0.0101(7) -0.0057(7) -0.0096(8)
S1 0.063(7) 0.081(7) 0.048(5) -0.010(5) 0.002(5) -0.006(5)
S2 0.062(7) 0.083(7) 0.055(5) -0.012(5) -0.003(5) -0.001(5)
S3 0.092(8) 0.055(6) 0.063(6) 0.024(5) -0.011(5) 0.007(5)
S4 0.126(10) 0.053(6) 0.040(5) 0.009(4) -0.014(5) -0.004(6)

loop_
_atom_type_symbol
_atom_type_description
_atom_type_scat_dispersion_real
_atom_type_scat_dispersion_imag
_atom_type_scat_source
C C 0.0033 0.0016 'International Tables Vol C Tables 4.2.6.8 and 6.1.1.4'
H H 0 0 'International Tables Vol C Tables 4.2.6.8 and 6.1.1.4'
N N 0.0061 0.0033 'International Tables Vol C Tables 4.2.6.8 and 6.1.1.4'
O O 0.0106 0.006 'International Tables Vol C Tables 4.2.6.8 and 6.1.1.4'
F F 0.0171 0.0103 'International Tables Vol C Tables 4.2.6.8 and 6.1.1.4'
P P 0.1023 0.0942 'International Tables Vol C Tables 4.2.6.8 and 6.1.1.4'
Fe Fe 0.3463 0.8444 'International Tables Vol C Tables 4.2.6.8 and 6.1.1.4'
Pt Pt -1.7033 8.3905 'International Tables Vol C Tables 4.2.6.8 and 6.1.1.4'
S S 0.1246 0.1234 'International Tables Vol C Tables 4.2.6.8 and 6.1.1.4'

loop_
_geom_angle_atom_site_label_1
_geom_angle_atom_site_label_2
_geom_angle_atom_site_label_3
_geom_angle
_geom_angle_site_symmetry_1
_geom_angle_site_symmetry_3
C14 C1 S1 124(3) . .
C14 C1 S2 125(2) . .
S1 C1 S2 110.9(18) . .
C3 C2 C4 121(4) . .
C3 C2 S1 120(3) . .
C4 C2 S1 119(3) . .
C2 C3 C9 134(4) . .
C2 C3 S2 113(3) . .
C9 C3 S2 113(3) . .
C7 C4 C2 128(3) . .
C7 C4 C5 109(3) . .
C2 C4 C5 123(3) . .
C6 C5 C4 120(4) . .
C6 C5 H5 120.1 . .
C4 C5 H5 120.1 . .
C5 C6 N1 127(4) . .
C5 C6 H6 116.5 . .
N1 C6 H6 116.5 . .
C4 C7 C8 127(4) . .
C4 C7 H7 116.3 . .
C8 C7 H7 116.3 . .
N1 C8 C7 113(4) . .
N1 C8 H8 123.6 . .
C7 C8 H8 123.6 . .
C12 C9 C10 125(3) . .
C12 C9 C3 125(3) . .
C10 C9 C3 110(3) . .
C11 C10 C9 110(3) . .
C11 C10 H10 125.1 . .
C9 C10 H10 125.1 . .
N2 C11 C10 126(3) . .
N2 C11 H11 117 . .
C10 C11 H11 117 . .
C9 C12 C13 118(3) . .
C9 C12 H12 121.2 . .
C13 C12 H12 121.2 . .
N2 C13 C12 124(3) . .
N2 C13 H13 118 . .
C12 C13 H13 118 . .
C1 C14 C15 122(3) . .
C1 C14 C27 128(3) . .
C15 C14 C27 109(3) . .
C20 C15 C16 118(3) . .
C20 C15 C14 124(3) . .
C16 C15 C14 117(3) . .
C17 C16 C15 122(3) . .
C17 C16 H16 118.8 . .
C15 C16 H16 118.8 . .
C16 C17 C18 117(4) . .
C16 C17 H17 121.5 . .
C18 C17 H17 121.5 . .
C17 C18 C19 128(4) . .
C17 C18 H18 116.1 . .
C19 C18 H18 116.1 . .
C18 C19 C20 107(3) . .
C18 C19 H19 126.6 . .
C20 C19 H19 126.6 . .
C15 C20 C21 123(3) . .
C15 C20 C19 127(3) . .
C21 C20 C19 109(3) . .
C28 C21 C20 123(3) . .
C28 C21 C22 108(3) . .
C20 C21 C22 114(3) . .
C23 C22 C27 110(3) . .
C23 C22 C21 127(3) . .
C27 C22 C21 123(3) . .
C22 C23 C24 128(4) . .
C22 C23 H23 116 . .
C24 C23 H23 116 . .
C25 C24 C23 121(4) . .
C25 C24 H24 119.7 . .
C23 C24 H24 119.7 . .
C24 C25 C26 118(4) . .
C24 C25 H25 120.8 . .
C26 C25 H25 120.8 . .
C27 C26 C25 118(4) . .
C27 C26 H26 120.8 . .
C25 C26 H26 120.8 . .
C26 C27 C22 124(4) . .
C26 C27 C14 120(4) . .
C22 C27 C14 116(3) . .
C21 C28 S4 128(2) . .
C21 C28 S3 120(2) . .
S4 C28 S3 110.1(15) . .
C30 C29 C31 128(3) . .
C30 C29 S3 113(3) . .
C31 C29 S3 118(3) . .
C29 C30 C36 129(3) . .
C29 C30 S4 116(3) . .
C36 C30 S4 114(2) . .
C34 C31 C29 124(3) . .
C34 C31 C32 117(3) . .
C29 C31 C32 119(3) . .
C33 C32 C31 123(3) . .
C33 C32 H32 118.6 . .
C31 C32 H32 118.6 . .
C32 C33 N3 118(3) . .
C32 C33 H33 120.8 . .
N3 C33 H33 120.8 . .
C31 C34 C35 117(3) . .
C31 C34 H34 121.7 . .
C35 C34 H34 121.7 . .
N3 C35 C34 123(3) . .
N3 C35 H35 118.6 . .
C34 C35 H35 118.6 . .
C37 C36 C39 117(3) . .
C37 C36 C30 121(3) . .
C39 C36 C30 122(3) . .
C38 C37 C36 121(4) . .
C38 C37 H37 119.3 . .
C36 C37 H37 119.3 . .
C37 C38 N4 127(4) . .
C37 C38 H38 116.6 . .
N4 C38 H38 116.6 . .
C40 C39 C36 117(4) . .
C40 C39 H39 121.6 . .
C36 C39 H39 121.6 . .
N4 C40 C39 122(4) . .
N4 C40 H40 119 . .
C39 C40 H40 119 . .
C42 C41 C45 105(3) . .
C42 C41 P1 125(3) . .
C45 C41 P1 130(3) . .
C42 C41 Fe1 70(2) . .
C45 C41 Fe1 69(2) . .
P1 C41 Fe1 120.0(18) . .
C41 C42 C43 109(4) . .
C41 C42 Fe1 73(2) . .
C43 C42 Fe1 69.0(19) . .
C41 C42 H42 125.5 . .
C43 C42 H42 125.5 . .
Fe1 C42 H42 124 . .
C44 C43 C42 108(3) . .
C44 C43 Fe1 73(2) . .
C42 C43 Fe1 66.5(17) . .
C44 C43 H43 126.2 . .
C42 C43 H43 126.2 . .
Fe1 C43 H43 125.5 . .
C43 C44 C45 104(4) . .
C43 C44 Fe1 70(2) . .
C45 C44 Fe1 66.6(19) . .
C43 C44 H44 128 . .
C45 C44 H44 128 . .
Fe1 C44 H44 126.5 . .
C41 C45 C44 115(3) . .
C41 C45 Fe1 72(2) . .
C44 C45 Fe1 72.7(19) . .
C41 C45 H45 122.5 . .
C44 C45 H45 122.5 . .
Fe1 C45 H45 124 . .
C50 C46 C47 100(3) . .
C50 C46 P2 130(3) . .
C47 C46 P2 129(3) . .
C50 C46 Fe1 66(2) . .
C47 C46 Fe1 68.3(18) . .
P2 C46 Fe1 120.5(17) . .
C48 C47 C46 110(4) . .
C48 C47 Fe1 72(2) . .
C46 C47 Fe1 69.2(19) . .
C48 C47 H47 124.8 . .
C46 C47 H47 124.8 . .
Fe1 C47 H47 125.6 . .
C47 C48 C49 111(4) . .
C47 C48 Fe1 70(2) . .
C49 C48 Fe1 71(2) . .
C47 C48 H48 124.6 . .
C49 C48 H48 124.6 . .
Fe1 C48 H48 126.4 . .
C50 C49 C48 103(4) . .
C50 C49 Fe1 65(2) . .
C48 C49 Fe1 69(2) . .
C50 C49 H49 128.7 . .
C48 C49 H49 128.7 . .
Fe1 C49 H49 129.2 . .
C49 C50 C46 116(4) . .
C49 C50 Fe1 76(2) . .
C46 C50 Fe1 73(2) . .
C49 C50 H50 122 . .
C46 C50 H50 122 . .
Fe1 C50 H50 120.3 . .
C56 C51 C52 120(4) . .
C56 C51 P1 124(4) . .
C52 C51 P1 116(3) . .
C53 C52 C51 114(4) . .
C53 C52 H52 123.1 . .
C51 C52 H52 123.1 . .
C52 C53 C54 128(5) . .
C52 C53 H53 116.1 . .
C54 C53 H53 116.1 . .
C53 C54 C55 121(5) . .
C53 C54 H54 119.3 . .
C55 C54 H54 119.3 . .
C56 C55 C54 109(4) . .
C56 C55 H55 125.5 . .
C54 C55 H55 125.5 . .
C51 C56 C55 128(5) . .
C51 C56 H56 116.1 . .
C55 C56 H56 116.1 . .
C62 C57 C58 121(3) . .
C62 C57 P1 125(3) . .
C58 C57 P1 114(2) . .
C59 C58 C57 113(3) . .
C59 C58 H58 123.7 . .
C57 C58 H58 123.7 . .
C60 C59 C58 122(5) . .
C60 C59 H59 119 . .
C58 C59 H59 119 . .
C59 C60 C61 124(6) . .
C59 C60 H60 118 . .
C61 C60 H60 118 . .
C60 C61 C62 127(5) . .
C60 C61 H61 116.3 . .
C62 C61 H61 116.3 . .
C57 C62 C61 113(4) . .
C57 C62 H62 123.7 . .
C61 C62 H62 123.7 . .
C68 C63 C64 114(4) . .
C68 C63 P2 126(3) . .
C64 C63 P2 120(3) . .
C65 C64 C63 121(4) . .
C65 C64 H64 119.7 . .
C63 C64 H64 119.7 . .
C64 C65 C66 118(4) . .
C64 C65 H65 121 . .
C66 C65 H65 121 . .
C67 C66 C65 119(5) . .
C67 C66 H66 120.6 . .
C65 C66 H66 120.6 . .
C68 C67 C66 122(5) . .
C68 C67 H67 119.2 . .
C66 C67 H67 119.2 . .
C67 C68 C63 125(4) . .
C67 C68 H68 117.3 . .
C63 C68 H68 117.3 . .
C70 C69 C74 124(3) . .
C70 C69 P2 114(3) . .
C74 C69 P2 122(3) . .
C69 C70 C71 111(3) . .
C69 C70 H70 124.6 . .
C71 C70 H70 124.6 . .
C72 C71 C70 124(4) . .
C72 C71 H71 118.2 . .
C70 C71 H71 118.2 . .
C71 C72 C73 122(4) . .
C71 C72 H72 119.1 . .
C73 C72 H72 119.1 . .
C74 C73 C72 120(4) . .
C74 C73 H73 119.8 . .
C72 C73 H73 119.8 . .
C73 C74 C69 118(4) . .
C73 C74 H74 121.1 . .
C69 C74 H74 121.1 . .
C79 C75 C76 115(4) . .
C79 C75 Fe2 78(3) . .
C76 C75 Fe2 76(2) . .
C79 C75 P3 126(4) . .
C76 C75 P3 117(2) . .
Fe2 C75 P3 129.9(19) . .
C77 C76 C75 92(3) . .
C77 C76 Fe2 65(3) . .
C75 C76 Fe2 57.7(17) . .
C77 C76 H76 133.8 . .
C75 C76 H76 133.8 . .
Fe2 C76 H76 133.7 . .
C78 C77 C76 119(5) . .
C78 C77 Fe2 76(3) . .
C76 C77 Fe2 74(3) . .
C78 C77 H77 120.3 . .
C76 C77 H77 120.3 . .
Fe2 C77 H77 121.4 . .
C77 C78 C79 105(4) . .
C77 C78 Fe2 69(3) . .
C79 C78 Fe2 65(2) . .
C77 C78 H78 127.4 . .
C79 C78 H78 127.4 . .
Fe2 C78 H78 130.3 . .
C75 C79 C78 107(4) . .
C75 C79 Fe2 65(3) . .
C78 C79 Fe2 72(3) . .
C75 C79 H79 126.5 . .
C78 C79 H79 126.5 . .
Fe2 C79 H79 128.1 . .
C84 C80 C81 113(4) . .
C84 C80 P4 123(3) . .
C81 C80 P4 123(3) . .
C84 C80 Fe2 78(2) . .
C81 C80 Fe2 70(2) . .
P4 C80 Fe2 129(2) . .
C82 C81 C80 104(4) . .
C82 C81 Fe2 72(3) . .
C80 C81 Fe2 64(2) . .
C82 C81 H81 128 . .
C80 C81 H81 128 . .
Fe2 C81 H81 127.3 . .
C81 C82 C83 107(5) . .
C81 C82 Fe2 69(3) . .
C83 C82 Fe2 67(3) . .
C81 C82 H82 126.7 . .
C83 C82 H82 126.7 . .
Fe2 C82 H82 128.2 . .
C84 C83 C82 117(6) . .
C84 C83 Fe2 78(4) . .
C82 C83 Fe2 69(4) . .
C84 C83 H83 121.5 . .
C82 C83 H83 121.5 . .
Fe2 C83 H83 123.2 . .
C83 C84 C80 99(5) . .
C83 C84 Fe2 65(4) . .
C80 C84 Fe2 61(2) . .
C83 C84 H84 130.6 . .
C80 C84 H84 130.6 . .
Fe2 C84 H84 134.9 . .
C86 C85 C90 125(5) . .
C86 C85 P3 123(4) . .
C90 C85 P3 111(3) . .
C85 C86 C87 118(4) . .
C85 C86 H86 120.8 . .
C87 C86 H86 120.8 . .
C88 C87 C86 120(5) . .
C88 C87 H87 119.8 . .
C86 C87 H87 119.8 . .
C87 C88 C89 117(6) . .
C87 C88 H88 121.3 . .
C89 C88 H88 121.3 . .
C90 C89 C88 124(6) . .
C90 C89 H89 118.1 . .
C88 C89 H89 118.1 . .
C89 C90 C85 114(5) . .
C89 C90 H90 122.9 . .
C85 C90 H90 122.9 . .
C92 C91 C96 112(3) . .
C92 C91 P3 123(3) . .
C96 C91 P3 124(3) . .
C93 C92 C91 127(4) . .
C93 C92 H92 116.5 . .
C91 C92 H92 116.5 . .
C92 C93 C94 120(4) . .
C92 C93 H93 120.1 . .
C94 C93 H93 120.1 . .
C93 C94 C95 118(4) . .
C93 C94 H94 121 . .
C95 C94 H94 121 . .
C96 C95 C94 115(4) . .
C96 C95 H95 122.3 . .
C94 C95 H95 122.3 . .
C95 C96 C91 126(4) . .
C95 C96 H96 116.9 . .
C91 C96 H96 116.9 . .
C102 C97 C98 122(4) . .
C102 C97 P4 121(3) . .
C98 C97 P4 116(3) . .
C99 C98 C97 109(5) . .
C99 C98 H98 125.4 . .
C97 C98 H98 125.4 . .
C100 C99 C98 140(7) . .
C100 C99 H99 110.1 . .
C98 C99 H99 110.1 . .
C99 C100 C101 105(6) . .
C99 C100 H100 127.5 . .
C101 C100 H100 127.5 . .
C102 C101 C100 131(6) . .
C102 C101 H101 114.5 . .
C100 C101 H101 114.5 . .
C101 C102 C97 112(5) . .
C101 C102 H102 124.2 . .
C97 C102 H102 124.2 . .
C104 C103 C108 123(4) . .
C104 C103 P4 125(3) . .
C108 C103 P4 111(3) . .
C103 C104 C105 130(5) . .
C103 C104 H104 115 . .
C105 C104 H104 115 . .
C106 C105 C104 109(5) . .
C106 C105 H105 125.7 . .
C104 C105 H105 125.7 . .
C105 C106 C107 130(6) . .
C105 C106 H106 115.1 . .
C107 C106 H106 115.1 . .
C106 C107 C108 106(5) . .
C106 C107 H107 126.8 . .
C108 C107 H107 126.8 . .
C103 C108 C107 117(4) . .
C103 C108 H108 121.5 . .
C107 C108 H108 121.5 . .
C6 N1 C8 123(3) . .
C6 N1 Pt1 125(3) . .
C8 N1 Pt1 112(3) . .
C13 N2 C11 118(3) . .
C13 N2 Pt2 123(3) . .
C11 N2 Pt2 119(2) . .
C35 N3 C33 121(3) . .
C35 N3 Pt2 115(2) . 3_757
C33 N3 Pt2 123(2) . 3_757
C40 N4 C38 116(3) . .
C40 N4 Pt1 120(3) . 3_757
C38 N4 Pt1 123(3) . 3_757
O24 O1 O13 114(4) . .
O24 O1 O19 123(4) . .
O13 O1 O19 115(3) . .
O6 O5 O18 124(4) . .
O26 O8 O28 101(4) . .
O26 O8 O9 124(4) . .
O28 O8 O9 109(4) . .
O26 O8 O8 111(4) . 3_656
O28 O8 O8 98(4) . 3_656
O9 O8 O8 110(4) . 3_656
C41 P1 C57 110.6(16) . .
C41 P1 C51 102.3(18) . .
C57 P1 C51 108.1(18) . .
C41 P1 Pt1 118.9(13) . .
C57 P1 Pt1 109.0(10) . .
C51 P1 Pt1 107.3(13) . .
C46 P2 C63 108.3(17) . .
C46 P2 C69 103.1(15) . .
C63 P2 C69 103.9(17) . .
C46 P2 Pt1 118.7(13) . .
C63 P2 Pt1 113.0(12) . .
C69 P2 Pt1 108.4(11) . .
C91 P3 C75 108.5(16) . .
C91 P3 C85 112.3(19) . .
C75 P3 C85 107.3(18) . .
C91 P3 Pt2 107.8(12) . .
C75 P3 Pt2 115.3(11) . .
C85 P3 Pt2 105.8(15) . .
C103 P4 C97 103.0(17) . .
C103 P4 C80 112.6(18) . .
C97 P4 C80 104.2(18) . .
C103 P4 Pt2 107.3(11) . .
C97 P4 Pt2 108.9(15) . .
C80 P4 Pt2 119.5(14) . .
C50 Fe1 C47 67.5(15) . .
C50 Fe1 C42 114.4(16) . .
C47 Fe1 C42 178.1(15) . .
C50 Fe1 C46 41.1(13) . .
C47 Fe1 C46 42.5(12) . .
C42 Fe1 C46 139.1(14) . .
C50 Fe1 C48 66.4(16) . .
C47 Fe1 C48 38.0(13) . .
C42 Fe1 C48 142.1(16) . .
C46 Fe1 C48 68.5(15) . .
C50 Fe1 C45 136.4(13) . .
C47 Fe1 C45 116.0(14) . .
C42 Fe1 C45 62.9(15) . .
C46 Fe1 C45 109.5(13) . .
C48 Fe1 C45 144.5(17) . .
C50 Fe1 C49 39.8(13) . .
C47 Fe1 C49 67.2(15) . .
C42 Fe1 C49 114.0(16) . .
C46 Fe1 C49 69.6(14) . .
C48 Fe1 C49 40.5(15) . .
C45 Fe1 C49 174.7(15) . .
C50 Fe1 C41 110.2(15) . .
C47 Fe1 C41 143.2(14) . .
C42 Fe1 C41 36.9(12) . .
C46 Fe1 C41 110.3(13) . .
C48 Fe1 C41 176.2(17) . .
C45 Fe1 C41 39.2(12) . .
C49 Fe1 C41 135.8(16) . .
C50 Fe1 C43 147.8(15) . .
C47 Fe1 C43 133.7(13) . .
C42 Fe1 C43 44.5(13) . .
C46 Fe1 C43 171.1(15) . .
C48 Fe1 C43 113.3(15) . .
C45 Fe1 C43 63.6(12) . .
C49 Fe1 C43 117.8(14) . .
C41 Fe1 C43 68.4(12) . .
C50 Fe1 C44 175.7(15) . .
C47 Fe1 C44 110.3(15) . .
C42 Fe1 C44 67.8(15) . .
C46 Fe1 C44 134.8(15) . .
C48 Fe1 C44 114.4(16) . .
C45 Fe1 C44 40.7(12) . .
C49 Fe1 C44 143.5(14) . .
C41 Fe1 C44 69.1(14) . .
C43 Fe1 C44 36.3(11) . .
C75 Fe2 C80 106.4(17) . .
C75 Fe2 C83 171(2) . .
C80 Fe2 C83 66(2) . .
C75 Fe2 C82 139.4(18) . .
C80 Fe2 C82 70.0(19) . .
C83 Fe2 C82 44(2) . .
C75 Fe2 C81 108.8(16) . .
C80 Fe2 C81 45.9(15) . .
C83 Fe2 C81 70(2) . .
C82 Fe2 C81 38.9(15) . .
C75 Fe2 C79 37.0(15) . .
C80 Fe2 C79 105.3(19) . .
C83 Fe2 C79 139(2) . .
C82 Fe2 C79 174(2) . .
C81 Fe2 C79 135.0(19) . .
C75 Fe2 C77 69(2) . .
C80 Fe2 C77 171(2) . .
C83 Fe2 C77 117(3) . .
C82 Fe2 C77 118(2) . .
C81 Fe2 C77 142(2) . .
C79 Fe2 C77 67(2) . .
C75 Fe2 C78 67.9(15) . .
C80 Fe2 C78 136.5(16) . .
C83 Fe2 C78 114(2) . .
C82 Fe2 C78 142.6(18) . .
C81 Fe2 C78 176.0(17) . .
C79 Fe2 C78 43.5(16) . .
C77 Fe2 C78 35.2(15) . .
C75 Fe2 C76 46.3(14) . .
C80 Fe2 C76 140.7(16) . .
C83 Fe2 C76 142(2) . .
C82 Fe2 C76 110.5(17) . .
C81 Fe2 C76 108.7(15) . .
C79 Fe2 C76 70.3(17) . .
C77 Fe2 C76 41.3(17) . .
C78 Fe2 C76 67.4(14) . .
C75 Fe2 C84 133.8(16) . .
C80 Fe2 C84 41.7(15) . .
C83 Fe2 C84 37.7(19) . .
C82 Fe2 C84 71.2(18) . .
C81 Fe2 C84 74.0(16) . .
C79 Fe2 C84 108.3(19) . .
C77 Fe2 C84 136.0(19) . .
C78 Fe2 C84 109.9(15) . .
C76 Fe2 C84 177.3(15) . .
N1 Pt1 N4 84.3(11) . 3_757
N1 Pt1 P2 86.1(9) . .
N4 Pt1 P2 170.3(7) 3_757 .
N1 Pt1 P1 172.4(9) . .
N4 Pt1 P1 88.3(7) 3_757 .
P2 Pt1 P1 101.4(3) . .
N3 Pt2 N2 83.4(10) 3_757 .
N3 Pt2 P3 170.5(8) 3_757 .
N2 Pt2 P3 87.3(7) . .
N3 Pt2 P4 89.7(8) 3_757 .
N2 Pt2 P4 173.0(7) . .
P3 Pt2 P4 99.6(4) . .
C2 S1 C1 97.2(16) . .
C1 S2 C3 95.3(17) . .
C29 S3 C28 98.3(16) . .
C28 S4 C30 96.1(14) . .

loop_
_geom_bond_atom_site_label_1
_geom_bond_atom_site_label_2
_geom_bond_distance
_geom_bond_site_symmetry_2
C1 C14 1.26(4) .
C1 S1 1.79(3) .
C1 S2 1.79(3) .
C2 C3 1.35(5) .
C2 C4 1.44(4) .
C2 S1 1.73(4) .
C3 C9 1.54(5) .
C3 S2 1.87(4) .
C4 C7 1.32(4) .
C4 C5 1.60(5) .
C5 C6 1.19(4) .
C5 H5 0.93 .
C6 N1 1.27(4) .
C6 H6 0.93 .
C7 C8 1.44(4) .
C7 H7 0.93 .
C8 N1 1.36(4) .
C8 H8 0.93 .
C9 C12 1.25(4) .
C9 C10 1.48(4) .
C10 C11 1.39(5) .
C10 H10 0.93 .
C11 N2 1.33(4) .
C11 H11 0.93 .
C12 C13 1.41(4) .
C12 H12 0.93 .
C13 N2 1.27(3) .
C13 H13 0.93 .
C14 C15 1.51(4) .
C14 C27 1.62(5) .
C15 C20 1.28(4) .
C15 C16 1.44(4) .
C16 C17 1.35(5) .
C16 H16 0.93 .
C17 C18 1.34(5) .
C17 H17 0.93 .
C18 C19 1.48(4) .
C18 H18 0.93 .
C19 C20 1.51(5) .
C19 H19 0.93 .
C20 C21 1.47(4) .
C21 C28 1.42(4) .
C21 C22 1.53(4) .
C22 C23 1.29(4) .
C22 C27 1.40(5) .
C23 C24 1.36(5) .
C23 H23 0.93 .
C24 C25 1.23(4) .
C24 H24 0.93 .
C25 C26 1.40(4) .
C25 H25 0.93 .
C26 C27 1.34(5) .
C26 H26 0.93 .
C28 S4 1.76(3) .
C28 S3 1.78(3) .
C29 C30 1.40(4) .
C29 C31 1.43(4) .
C29 S3 1.78(4) .
C30 C36 1.53(4) .
C30 S4 1.79(3) .
C31 C34 1.41(4) .
C31 C32 1.46(4) .
C32 C33 1.37(4) .
C32 H32 0.93 .
C33 N3 1.41(4) .
C33 H33 0.93 .
C34 C35 1.49(4) .
C34 H34 0.93 .
C35 N3 1.31(4) .
C35 H35 0.93 .
C36 C37 1.27(4) .
C36 C39 1.43(4) .
C37 C38 1.25(4) .
C37 H37 0.93 .
C38 N4 1.33(4) .
C38 H38 0.93 .
C39 C40 1.39(5) .
C39 H39 0.93 .
C40 N4 1.24(4) .
C40 H40 0.93 .
C41 C42 1.31(4) .
C41 C45 1.38(4) .
C41 P1 1.75(4) .
C41 Fe1 2.09(3) .
C42 C43 1.57(5) .
C42 Fe1 2.05(4) .
C42 H42 0.93 .
C43 C44 1.31(4) .
C43 Fe1 2.09(3) .
C43 H43 0.93 .
C44 C45 1.45(4) .
C44 Fe1 2.12(4) .
C44 H44 0.93 .
C45 Fe1 2.04(3) .
C45 H45 0.93 .
C46 C50 1.40(4) .
C46 C47 1.47(4) .
C46 P2 1.77(3) .
C46 Fe1 2.04(3) .
C47 C48 1.33(5) .
C47 Fe1 2.03(3) .
C47 H47 0.93 .
C48 C49 1.43(5) .
C48 Fe1 2.05(4) .
C48 H48 0.93 .
C49 C50 1.37(4) .
C49 Fe1 2.08(4) .
C49 H49 0.93 .
C50 Fe1 1.94(3) .
C50 H50 0.93 .
C51 C56 1.34(5) .
C51 C52 1.48(5) .
C51 P1 1.82(4) .
C52 C53 1.32(5) .
C52 H52 0.93 .
C53 C54 1.39(5) .
C53 H53 0.93 .
C54 C55 1.47(6) .
C54 H54 0.93 .
C55 C56 1.46(5) .
C55 H55 0.93 .
C56 H56 0.93 .
C57 C62 1.32(4) .
C57 C58 1.57(5) .
C57 P1 1.78(3) .
C58 C59 1.45(5) .
C58 H58 0.93 .
C59 C60 1.19(5) .
C59 H59 0.93 .
C60 C61 1.27(5) .
C60 H60 0.93 .
C61 C62 1.43(6) .
C61 H61 0.93 .
C62 H62 0.93 .
C63 C68 1.38(5) .
C63 C64 1.43(4) .
C63 P2 1.77(4) .
C64 C65 1.38(5) .
C64 H64 0.93 .
C65 C66 1.42(6) .
C65 H65 0.93 .
C66 C67 1.30(5) .
C66 H66 0.93 .
C67 C68 1.28(5) .
C67 H67 0.93 .
C68 H68 0.93 .
C69 C70 1.42(4) .
C69 C74 1.45(5) .
C69 P2 1.79(3) .
C70 C71 1.55(5) .
C70 H70 0.93 .
C71 C72 1.25(5) .
C71 H71 0.93 .
C72 C73 1.46(5) .
C72 H72 0.93 .
C73 C74 1.34(5) .
C73 H73 0.93 .
C74 H74 0.93 .
C75 C79 1.20(5) .
C75 C76 1.55(5) .
C75 Fe2 1.81(4) .
C75 P3 1.87(4) .
C76 C77 1.43(6) .
C76 Fe2 2.08(4) .
C76 H76 0.93 .
C77 C78 1.22(5) .
C77 Fe2 1.97(5) .
C77 H77 0.93 .
C78 C79 1.49(6) .
C78 Fe2 2.05(4) .
C78 H78 0.93 .
C79 Fe2 1.95(5) .
C79 H79 0.93 .
C80 C84 1.44(5) .
C80 C81 1.50(5) .
C80 P4 1.82(4) .
C80 Fe2 1.89(4) .
C81 C82 1.32(5) .
C81 Fe2 1.96(4) .
C81 H81 0.93 .
C82 C83 1.48(7) .
C82 Fe2 1.99(5) .
C82 H82 0.93 .
C83 C84 1.33(7) .
C83 Fe2 1.96(7) .
C83 H83 0.93 .
C84 Fe2 2.12(4) .
C84 H84 0.93 .
C85 C86 1.22(5) .
C85 C90 1.40(5) .
C85 P3 1.90(4) .
C86 C87 1.39(5) .
C86 H86 0.93 .
C87 C88 1.29(6) .
C87 H87 0.93 .
C88 C89 1.40(6) .
C88 H88 0.93 .
C89 C90 1.27(5) .
C89 H89 0.93 .
C90 H90 0.93 .
C91 C92 1.37(4) .
C91 C96 1.44(4) .
C91 P3 1.74(4) .
C92 C93 1.31(4) .
C92 H92 0.93 .
C93 C94 1.40(5) .
C93 H93 0.93 .
C94 C95 1.50(6) .
C94 H94 0.93 .
C95 C96 1.34(5) .
C95 H95 0.93 .
C96 H96 0.93 .
C97 C102 1.40(5) .
C97 C98 1.53(6) .
C97 P4 1.79(4) .
C98 C99 1.30(6) .
C98 H98 0.93 .
C99 C100 1.22(6) .
C99 H99 0.93 .
C100 C101 1.54(7) .
C100 H100 0.93 .
C101 C102 1.29(5) .
C101 H101 0.93 .
C102 H102 0.93 .
C103 C104 1.24(4) .
C103 C108 1.48(5) .
C103 P4 1.76(3) .
C104 C105 1.41(6) .
C104 H104 0.93 .
C105 C106 1.45(7) .
C105 H105 0.93 .
C106 C107 1.50(7) .
C106 H106 0.93 .
C107 C108 1.58(6) .
C107 H107 0.93 .
C108 H108 0.93 .
N1 Pt1 2.13(3) .
N2 Pt2 2.12(3) .
N3 Pt2 2.08(3) 3_757
N4 Pt1 2.14(3) 3_757
O1 O24 1.02(5) .
O1 O13 1.34(4) .
O1 O19 1.33(5) .
O2 O14 1.53(7) .
O5 O6 1.53(5) .
O5 O18 1.53(7) .
O8 O26 1.41(6) .
O8 O28 1.43(7) .
O8 O9 1.45(5) .
O8 O8 1.75(7) 3_656
O11 O20 1.72(7) .
O12 O30 1.69(6) .
P1 Pt1 2.321(10) .
P2 Pt1 2.294(9) .
P3 Pt2 2.290(10) .
P4 Pt2 2.302(11) .
Pt1 N4 2.14(3) 3_757
Pt2 N3 2.08(3) 3_757
